data_4074114
loop_
_publ_author_name
'McGrath, Thomas D.'
'Du, Shaowu'
'Hodson, Bruce E.'
'Stone, F. Gordon A.'

_publ_section_title
;
 Construction of Metal Butterflies on a Metallacarborane Scaffold. 2.
 Synthesis and Structures of Hetero-tri- and -tetrametallic Clusters
;
_journal_issue 19
_journal_name_full Organometallics
_journal_page_first 4452
_journal_paper_doi 10.1021/om060418r
_journal_volume 25
_journal_year 2006
_chemical_formula_sum 'C50 H47 Au2 B9 Cl4 Ir O5 P2 Re'
_chemical_formula_weight 1801.24
_chemical_name_systematic
; 
 ? 
;
_space_group_IT_number 14
_symmetry_cell_setting monoclinic
_symmetry_space_group_name_Hall '-P 2yn'
_symmetry_space_group_name_H-M 'P 1 21/n 1'
_atom_sites_solution_hydrogens geom
_atom_sites_solution_primary direct
_atom_sites_solution_secondary difmap
_audit_creation_method SHELXL-97
_cell_angle_alpha 90.00
_cell_angle_beta 115.338(9)
_cell_angle_gamma 90.00
_cell_formula_units_Z 4
_cell_length_a 18.467(3)
_cell_length_b 17.1872(14)
_cell_length_c 19.797(2)
_cell_measurement_reflns_used 25
_cell_measurement_temperature 293(2)
_cell_measurement_theta_max 15
_cell_measurement_theta_min 10
_cell_volume 5679.0(13)
_computing_cell_refinement 'Enraf-Nonius CAD4 (1989)'
_computing_data_collection 'Enraf-Nonius CAD4 (1989)'
_computing_data_reduction 'XCAD4 Siemens Software (Harms, 1993)'
_computing_molecular_graphics 'XP in SHELXTL-PC (Bruker, 1995)'
_computing_publication_material 'SHELXL-97 (Sheldrick, 1997)'
_computing_structure_refinement 'SHELXL-97 (Sheldrick, 1997)'
_computing_structure_solution 'SHELXS-97 (Sheldrick, 1997)'
_diffrn_ambient_temperature 293(2)
_diffrn_measured_fraction_theta_full 1.000
_diffrn_measured_fraction_theta_max 0.998
_diffrn_measurement_device_type 'Enraf-Nonius CAD4'
_diffrn_measurement_method \w-\q
_diffrn_radiation_monochromator graphite
_diffrn_radiation_source 'fine-focus sealed tube'
_diffrn_radiation_type MoK\a
_diffrn_radiation_wavelength 0.71073
_diffrn_reflns_av_R_equivalents 0.0401
_diffrn_reflns_av_sigmaI/netI 0.0756
_diffrn_reflns_limit_h_max 21
_diffrn_reflns_limit_h_min 0
_diffrn_reflns_limit_k_max 20
_diffrn_reflns_limit_k_min 0
_diffrn_reflns_limit_l_max 21
_diffrn_reflns_limit_l_min -23
_diffrn_reflns_number 10363
_diffrn_reflns_theta_full 25.00
_diffrn_reflns_theta_max 25.04
_diffrn_reflns_theta_min 1.64
_diffrn_standards_decay_% 6.1%
_diffrn_standards_interval_time 120
_diffrn_standards_number 3
_exptl_absorpt_coefficient_mu 9.900
_exptl_absorpt_correction_T_max 0.087
_exptl_absorpt_correction_T_min 0.033
_exptl_absorpt_correction_type numerical
_exptl_absorpt_process_details 'XPREP (Bruker, 1995)'
_exptl_crystal_colour orange
_exptl_crystal_density_diffrn 2.107
_exptl_crystal_density_method 'not measured'
_exptl_crystal_description block
_exptl_crystal_F_000 3360
_exptl_crystal_size_max 0.344
_exptl_crystal_size_mid 0.262
_exptl_crystal_size_min 0.246
_refine_diff_density_max 1.794
_refine_diff_density_min -1.256
_refine_diff_density_rms 0.212
_refine_ls_extinction_method none
_refine_ls_goodness_of_fit_ref 1.025
_refine_ls_hydrogen_treatment mixed
_refine_ls_matrix_type full
_refine_ls_number_parameters 670
_refine_ls_number_reflns 10030
_refine_ls_number_restraints 4
_refine_ls_restrained_S_all 1.025
_refine_ls_R_factor_all 0.0928
_refine_ls_R_factor_gt 0.0531
_refine_ls_shift/su_max 0.001
_refine_ls_shift/su_mean 0.000
_refine_ls_structure_factor_coef Fsqd
_refine_ls_weighting_details 'calc w=1/[\s^2^(Fo^2^)+(0.0585P)^2^+3.6445P] where P=(Fo^2^+2Fc^2^)/3'
_refine_ls_weighting_scheme calc
_refine_ls_wR_factor_gt 0.1091
_refine_ls_wR_factor_ref 0.1243
_reflns_number_gt 6951
_reflns_number_total 10030
_reflns_threshold_expression >2sigma(I)
_cod_data_source_file om060418rsi20060515_072638.cif
_cod_data_source_block 8a
_cod_depositor_comments
;
The following automatic conversions were performed:

'_symmetry_cell_setting' value 'Monoclinic' changed to 'monoclinic'
according to /home/saulius/struct/CIF-dictionaries/cif_core.dic
dictionary named 'cif_core.dic' version 2.4.1 from
2010-06-29.

'_exptl_absorpt_correction_type' value 'Numerical'
changed to 'numerical' according to
/home/saulius/struct/CIF-dictionaries/cif_core.dic dictionary named
'cif_core.dic' version 2.4.1 from 2010-06-29.

Automatic conversion script
Id: cif_fix_values 1715 2011-07-08 13:25:40Z adriana 
;
_cod_original_cell_volume 5679.0(12)
_cod_original_sg_symbol_H-M P2(1)/n
_cod_database_code 4074114

loop_
_symmetry_equiv_pos_as_xyz
'x, y, z'
'-x+1/2, y+1/2, -z+1/2'
'-x, -y, -z'
'x-1/2, -y-1/2, z-1/2'

loop_
_atom_site_label
_atom_site_type_symbol
_atom_site_fract_x
_atom_site_fract_y
_atom_site_fract_z
_atom_site_U_iso_or_equiv
_atom_site_adp_type
_atom_site_occupancy
_atom_site_symmetry_multiplicity
_atom_site_calc_flag
_atom_site_refinement_flags
Ir Ir 0.91122(3) -0.55199(3) -0.32791(3) 0.03566(14) Uani 1 1 d .
C2 C 0.8256(7) -0.4586(8) -0.3761(8) 0.041(3) Uani 1 1 d .
B3 B 1.0355(8) -0.5057(10) -0.2658(10) 0.042(4) Uani 1 1 d .
B4 B 0.8645(10) -0.4393(10) -0.2886(9) 0.042(4) Uani 1 1 d .
H4 H 0.8248 -0.4414 -0.2602 0.050 Uiso 1 1 calc R
B5 B 0.8883(9) -0.4417(10) -0.4116(9) 0.042(4) Uani 1 1 d .
H5 H 0.8666 -0.4459 -0.4726 0.050 Uiso 1 1 calc R
B6 B 0.9961(9) -0.4658(10) -0.3517(9) 0.038(4) Uani 1 1 d .
H6 H 1.029(8) -0.468(8) -0.381(7) 0.045 Uiso 1 1 d .
B7 B 0.9745(9) -0.4637(10) -0.2285(9) 0.039(4) Uani 1 1 d .
H7 H 0.9901 -0.4789 -0.1699 0.047 Uiso 1 1 calc R
B8 B 0.8614(10) -0.3709(11) -0.3591(10) 0.051(5) Uani 1 1 d .
H8 H 0.8234 -0.3190 -0.3803 0.061 Uiso 1 1 calc R
B9 B 1.0320(10) -0.4052(9) -0.2665(9) 0.037(4) Uani 1 1 d .
H9 H 1.0878 -0.3723 -0.2364 0.045 Uiso 1 1 calc R
B10 B 0.9600(10) -0.3702(10) -0.3545(9) 0.043(4) Uani 1 1 d .
H10 H 0.9787 -0.3226 -0.3807 0.051 Uiso 1 1 calc R
B11 B 0.9411(9) -0.3694(10) -0.2688(10) 0.044(4) Uani 1 1 d .
H11 H 0.9448 -0.3200 -0.2321 0.053 Uiso 1 1 calc R
C11 C 0.8755(9) -0.6188(9) -0.2710(9) 0.048(4) Uani 1 1 d .
O11 O 0.8496(7) -0.6546(7) -0.2379(7) 0.067(3) Uani 1 1 d .
C12 C 0.8623(8) -0.6187(8) -0.4141(8) 0.040(3) Uani 1 1 d .
O12 O 0.8277(6) -0.6529(6) -0.4657(6) 0.056(3) Uani 1 1 d .
Re Re 1.05578(3) -0.58582(3) -0.35113(3) 0.03391(14) Uani 1 1 d .
C13 C 1.1529(8) -0.5832(8) -0.3627(7) 0.037(3) Uani 1 1 d .
O13 O 1.2107(6) -0.5821(6) -0.3712(6) 0.047(2) Uani 1 1 d .
C14 C 1.0724(7) -0.6956(9) -0.3285(8) 0.040(3) Uani 1 1 d .
O14 O 1.0812(6) -0.7608(6) -0.3182(6) 0.047(2) Uani 1 1 d .
C15 C 1.0023(9) -0.6143(9) -0.4520(9) 0.051(4) Uani 1 1 d .
O15 O 0.9672(6) -0.6350(6) -0.5154(6) 0.056(3) Uani 1 1 d .
C21 C 0.7392(8) -0.4779(9) -0.4261(8) 0.045(4) Uani 1 1 d .
C22 C 0.7026(9) -0.4432(9) -0.4954(8) 0.048(4) Uani 1 1 d .
H22 H 0.7312 -0.4071 -0.5094 0.058 Uiso 1 1 calc R
C23 C 0.6247(10) -0.4608(11) -0.5447(10) 0.065(5) Uani 1 1 d .
H23 H 0.6016 -0.4381 -0.5918 0.078 Uiso 1 1 calc R
C24 C 0.5821(9) -0.5120(10) -0.5231(11) 0.066(5) Uani 1 1 d .
H24 H 0.5299 -0.5251 -0.5560 0.079 Uiso 1 1 calc R
C25 C 0.6168(9) -0.5450(10) -0.4511(11) 0.064(5) Uani 1 1 d .
H25 H 0.5874 -0.5780 -0.4351 0.077 Uiso 1 1 calc R
C26 C 0.6948(8) -0.5273(9) -0.4054(9) 0.051(4) Uani 1 1 d .
H26 H 0.7185 -0.5499 -0.3582 0.061 Uiso 1 1 calc R
Au1 Au 1.04979(3) -0.62131(3) -0.20644(3) 0.03705(14) Uani 1 1 d .
P1 P 1.0789(2) -0.7238(2) -0.12718(19) 0.0357(8) Uani 1 1 d .
C31 C 1.1132(8) -0.7006(8) -0.0284(7) 0.041(3) Uani 1 1 d .
C32 C 1.1553(9) -0.7550(9) 0.0259(9) 0.053(4) Uani 1 1 d .
H32 H 1.1696 -0.8023 0.0123 0.063 Uiso 1 1 calc R
C33 C 1.1757(10) -0.7393(10) 0.0995(9) 0.057(4) Uani 1 1 d .
H33 H 1.2047 -0.7752 0.1363 0.069 Uiso 1 1 calc R
C34 C 1.1524(10) -0.6687(13) 0.1183(10) 0.070(5) Uani 1 1 d .
H34 H 1.1638 -0.6592 0.1681 0.084 Uiso 1 1 calc R
C35 C 1.1140(11) -0.6134(11) 0.0672(10) 0.070(5) Uani 1 1 d .
H35 H 1.1024 -0.5653 0.0819 0.084 Uiso 1 1 calc R
C36 C 1.0917(10) -0.6299(10) -0.0085(9) 0.059(4) Uani 1 1 d .
H36 H 1.0628 -0.5937 -0.0450 0.071 Uiso 1 1 calc R
C71 C 1.1555(7) -0.7861(8) -0.1351(7) 0.036(3) Uani 1 1 d .
C72 C 1.1511(9) -0.8659(8) -0.1372(8) 0.050(4) Uani 1 1 d .
H72 H 1.1085 -0.8915 -0.1336 0.060 Uiso 1 1 calc R
C73 C 1.2102(10) -0.9069(9) -0.1447(10) 0.061(5) Uani 1 1 d .
H73 H 1.2057 -0.9608 -0.1482 0.073 Uiso 1 1 calc R
C74 C 1.2749(9) -0.8736(9) -0.1473(8) 0.047(4) Uani 1 1 d .
H74 H 1.3148 -0.9036 -0.1514 0.056 Uiso 1 1 calc R
C75 C 1.2800(8) -0.7947(9) -0.1438(8) 0.047(4) Uani 1 1 d .
H75 H 1.3246 -0.7707 -0.1449 0.056 Uiso 1 1 calc R
C76 C 1.2224(8) -0.7502(8) -0.1387(8) 0.044(4) Uani 1 1 d .
H76 H 1.2267 -0.6963 -0.1377 0.053 Uiso 1 1 calc R
C81 C 0.9925(7) -0.7874(8) -0.1481(7) 0.036(3) Uani 1 1 d .
C82 C 0.9587(9) -0.8219(10) -0.2173(8) 0.057(4) Uani 1 1 d .
H82 H 0.9815 -0.8163 -0.2508 0.068 Uiso 1 1 calc R
C83 C 0.8890(9) -0.8657(11) -0.2361(10) 0.068(5) Uani 1 1 d .
H83 H 0.8649 -0.8889 -0.2830 0.082 Uiso 1 1 calc R
C84 C 0.8555(10) -0.8753(11) -0.1874(9) 0.064(5) Uani 1 1 d .
H84 H 0.8105 -0.9065 -0.2003 0.076 Uiso 1 1 calc R
C85 C 0.8878(9) -0.8394(10) -0.1201(9) 0.055(4) Uani 1 1 d .
H85 H 0.8630 -0.8426 -0.0880 0.065 Uiso 1 1 calc R
C86 C 0.9588(9) -0.7974(9) -0.0995(8) 0.051(4) Uani 1 1 d .
H86 H 0.9835 -0.7760 -0.0519 0.061 Uiso 1 1 calc R
Au2 Au 1.16989(3) -0.52678(3) -0.20972(3) 0.03745(15) Uani 1 1 d .
P2 P 1.3025(2) -0.5066(2) -0.1306(2) 0.0395(9) Uani 1 1 d .
C41 C 1.3729(8) -0.5266(9) -0.1714(8) 0.043(4) Uani 1 1 d .
C42 C 1.3634(9) -0.5939(9) -0.2113(8) 0.053(4) Uani 1 1 d .
H42 H 1.3207 -0.6266 -0.2183 0.064 Uiso 1 1 calc R
C43 C 1.4163(11) -0.6144(12) -0.2417(10) 0.070(5) Uani 1 1 d .
H43 H 1.4084 -0.6592 -0.2703 0.084 Uiso 1 1 calc R
C44 C 1.4807(12) -0.5659(15) -0.2280(11) 0.087(7) Uani 1 1 d .
H44 H 1.5181 -0.5796 -0.2458 0.105 Uiso 1 1 calc R
C45 C 1.4905(10) -0.4987(14) -0.1891(11) 0.080(6) Uani 1 1 d .
H45 H 1.5332 -0.4660 -0.1822 0.096 Uiso 1 1 calc R
C46 C 1.4376(9) -0.4785(11) -0.1598(9) 0.061(5) Uani 1 1 d .
H46 H 1.4451 -0.4329 -0.1325 0.073 Uiso 1 1 calc R
C51 C 1.3228(8) -0.4088(9) -0.0918(8) 0.045(4) Uani 1 1 d .
C52 C 1.3767(9) -0.3956(9) -0.0202(8) 0.051(4) Uani 1 1 d .
H52 H 1.4065 -0.4366 0.0092 0.061 Uiso 1 1 calc R
C53 C 1.3875(11) -0.3190(10) 0.0098(10) 0.067(5) Uani 1 1 d .
H53 H 1.4238 -0.3100 0.0591 0.080 Uiso 1 1 calc R
C54 C 1.3441(10) -0.2581(10) -0.0344(10) 0.063(5) Uani 1 1 d .
H54 H 1.3530 -0.2074 -0.0163 0.075 Uiso 1 1 calc R
C55 C 1.2877(10) -0.2735(9) -0.1057(10) 0.059(5) Uani 1 1 d .
H55 H 1.2556 -0.2334 -0.1348 0.071 Uiso 1 1 calc R
C56 C 1.2782(9) -0.3487(8) -0.1346(9) 0.051(4) Uani 1 1 d .
H56 H 1.2411 -0.3580 -0.1835 0.061 Uiso 1 1 calc R
C61 C 1.3355(8) -0.5701(8) -0.0504(7) 0.038(3) Uani 1 1 d .
C62 C 1.2880(10) -0.5750(9) -0.0113(9) 0.053(4) Uani 1 1 d .
H62 H 1.2417 -0.5451 -0.0264 0.063 Uiso 1 1 calc R
C63 C 1.3088(10) -0.6223(10) 0.0479(9) 0.059(4) Uani 1 1 d .
H63 H 1.2768 -0.6246 0.0736 0.071 Uiso 1 1 calc R
C64 C 1.3783(10) -0.6686(9) 0.0719(9) 0.059(5) Uani 1 1 d .
H64 H 1.3936 -0.7000 0.1140 0.071 Uiso 1 1 calc R
C65 C 1.4214(10) -0.6662(10) 0.0328(10) 0.065(5) Uani 1 1 d .
H65 H 1.4665 -0.6978 0.0474 0.078 Uiso 1 1 calc R
C66 C 1.4022(9) -0.6187(8) -0.0284(8) 0.047(4) Uani 1 1 d .
H66 H 1.4334 -0.6190 -0.0548 0.056 Uiso 1 1 calc R
C100 C 1.405(2) -0.8406(10) 0.5795(12) 0.174(16) Uani 1 1 d D
H10A H 1.3730 -0.8545 0.6061 0.209 Uiso 1 1 calc R
H10B H 1.4606 -0.8494 0.6128 0.209 Uiso 1 1 calc R
Cl1 Cl 1.3903(7) -0.7439(6) 0.5555(6) 0.190(5) Uani 1 1 d D
Cl2 Cl 1.3778(7) -0.8992(8) 0.5017(6) 0.223(5) Uani 1 1 d D
C200 C 1.284(2) -0.3556(11) 0.1603(12) 0.172(15) Uani 1 1 d D
H20A H 1.2322 -0.3315 0.1469 0.206 Uiso 1 1 calc R
H20B H 1.3062 -0.3368 0.1269 0.206 Uiso 1 1 calc R
Cl3 Cl 1.3501(6) -0.3361(7) 0.2552(6) 0.188(4) Uani 1 1 d D
Cl4 Cl 1.2759(8) -0.4557(6) 0.1566(8) 0.276(8) Uani 1 1 d D

loop_
_atom_site_aniso_label
_atom_site_aniso_U_11
_atom_site_aniso_U_22
_atom_site_aniso_U_33
_atom_site_aniso_U_23
_atom_site_aniso_U_13
_atom_site_aniso_U_12
Ir 0.0331(3) 0.0310(3) 0.0354(3) 0.0009(2) 0.0075(2) 0.0033(2)
C2 0.026(7) 0.038(8) 0.050(9) 0.000(7) 0.008(6) 0.012(6)
B3 0.019(7) 0.035(9) 0.062(11) -0.001(8) 0.008(7) 0.000(6)
B4 0.043(9) 0.042(10) 0.029(8) 0.002(7) 0.004(7) 0.010(8)
B5 0.027(8) 0.041(10) 0.037(9) -0.008(8) -0.007(7) 0.003(7)
B6 0.038(9) 0.042(10) 0.036(9) 0.016(7) 0.019(7) 0.007(7)
B7 0.038(9) 0.039(10) 0.039(9) 0.000(7) 0.015(7) 0.003(7)
B8 0.045(10) 0.048(11) 0.047(10) -0.013(9) 0.007(8) -0.005(8)
B9 0.053(10) 0.021(8) 0.042(9) -0.002(7) 0.023(8) 0.010(7)
B10 0.057(10) 0.045(10) 0.028(8) -0.002(7) 0.020(8) 0.005(8)
B11 0.038(9) 0.042(10) 0.046(10) 0.007(8) 0.011(8) 0.013(8)
C11 0.048(9) 0.034(8) 0.056(10) 0.007(8) 0.016(8) 0.012(7)
O11 0.056(7) 0.066(8) 0.081(9) 0.038(7) 0.032(7) 0.011(6)
C12 0.037(8) 0.035(8) 0.048(9) -0.006(7) 0.017(7) -0.005(6)
O12 0.053(7) 0.051(7) 0.050(7) -0.013(6) 0.009(6) -0.008(5)
Re 0.0331(3) 0.0291(3) 0.0319(3) -0.0002(2) 0.0067(2) 0.0013(2)
C13 0.043(8) 0.026(7) 0.030(7) 0.002(6) 0.005(6) -0.005(6)
O13 0.042(6) 0.049(6) 0.052(6) -0.011(5) 0.022(5) -0.009(5)
C14 0.022(7) 0.043(9) 0.048(9) -0.013(7) 0.008(6) -0.007(6)
O14 0.054(6) 0.036(6) 0.046(6) 0.001(5) 0.017(5) 0.004(5)
C15 0.042(8) 0.040(9) 0.056(10) 0.006(8) 0.007(8) 0.001(7)
O15 0.052(6) 0.063(8) 0.041(6) -0.007(6) 0.008(5) -0.014(5)
C21 0.039(8) 0.046(9) 0.037(8) -0.004(7) 0.006(7) 0.017(7)
C22 0.047(9) 0.048(9) 0.036(8) -0.003(7) 0.004(7) 0.002(7)
C23 0.055(11) 0.070(13) 0.059(11) -0.014(10) 0.014(9) 0.009(9)
C24 0.031(8) 0.057(11) 0.079(13) -0.031(10) -0.006(9) 0.002(8)
C25 0.041(9) 0.055(11) 0.084(14) -0.021(10) 0.016(9) -0.003(8)
C26 0.038(8) 0.036(9) 0.067(11) 0.003(8) 0.012(8) 0.005(7)
Au1 0.0364(3) 0.0309(3) 0.0372(3) 0.0042(2) 0.0093(2) 0.0017(2)
P1 0.0380(19) 0.032(2) 0.0314(19) 0.0005(15) 0.0092(16) -0.0013(15)
C31 0.051(8) 0.037(8) 0.027(7) 0.006(6) 0.010(6) -0.017(7)
C32 0.066(11) 0.044(10) 0.048(10) -0.002(8) 0.026(9) -0.006(8)
C33 0.059(10) 0.059(11) 0.048(10) 0.010(9) 0.017(8) -0.007(9)
C34 0.061(11) 0.102(17) 0.054(11) -0.004(11) 0.033(10) -0.013(11)
C35 0.077(13) 0.061(12) 0.059(12) -0.012(10) 0.017(10) 0.002(10)
C36 0.062(11) 0.053(11) 0.055(10) -0.002(9) 0.019(9) 0.014(9)
C71 0.031(7) 0.044(9) 0.028(7) -0.005(6) 0.007(6) -0.002(6)
C72 0.060(10) 0.025(8) 0.051(9) 0.000(7) 0.010(8) -0.008(7)
C73 0.068(11) 0.022(8) 0.073(12) -0.001(8) 0.013(9) 0.011(8)
C74 0.046(9) 0.042(9) 0.044(9) 0.000(7) 0.011(7) 0.009(7)
C75 0.030(7) 0.053(10) 0.057(10) -0.004(8) 0.018(7) -0.007(7)
C76 0.047(9) 0.031(8) 0.047(9) -0.011(7) 0.014(7) -0.003(7)
C81 0.031(7) 0.041(8) 0.025(7) 0.016(6) 0.000(6) 0.006(6)
C82 0.050(9) 0.077(13) 0.036(9) 0.004(8) 0.011(8) -0.019(8)
C83 0.041(9) 0.086(14) 0.053(10) -0.007(10) -0.002(8) -0.025(9)
C84 0.051(10) 0.080(13) 0.051(10) 0.014(10) 0.013(9) -0.014(9)
C85 0.049(9) 0.063(11) 0.047(10) -0.001(8) 0.017(8) -0.013(8)
C86 0.055(9) 0.064(11) 0.025(7) -0.012(7) 0.010(7) -0.027(8)
Au2 0.0340(3) 0.0310(3) 0.0362(3) -0.0002(2) 0.0043(2) -0.0023(2)
P2 0.041(2) 0.030(2) 0.036(2) -0.0024(16) 0.0050(16) -0.0031(16)
C41 0.036(8) 0.043(9) 0.039(8) 0.015(7) 0.004(6) 0.007(7)
C42 0.043(9) 0.049(10) 0.043(9) -0.017(8) -0.005(7) -0.004(7)
C43 0.065(12) 0.075(13) 0.063(12) -0.018(10) 0.021(10) 0.008(10)
C44 0.056(12) 0.14(2) 0.053(12) -0.017(13) 0.010(10) 0.006(13)
C45 0.046(10) 0.114(19) 0.074(14) 0.002(13) 0.020(10) -0.017(11)
C46 0.045(9) 0.079(13) 0.057(11) 0.005(9) 0.019(8) -0.009(9)
C51 0.040(8) 0.037(8) 0.054(9) -0.018(7) 0.015(7) -0.008(7)
C52 0.052(9) 0.040(9) 0.039(8) -0.009(7) -0.001(7) 0.001(7)
C53 0.078(12) 0.050(11) 0.062(11) -0.018(9) 0.020(10) -0.016(9)
C54 0.074(12) 0.033(9) 0.081(13) -0.011(9) 0.032(11) -0.011(8)
C55 0.062(10) 0.022(8) 0.081(13) -0.003(8) 0.018(10) -0.007(7)
C56 0.053(9) 0.029(8) 0.054(10) 0.001(7) 0.007(8) -0.008(7)
C61 0.033(7) 0.046(9) 0.028(7) -0.005(6) 0.006(6) -0.008(6)
C62 0.058(10) 0.036(9) 0.056(10) -0.010(8) 0.016(8) -0.012(7)
C63 0.067(11) 0.062(11) 0.040(9) -0.003(8) 0.016(8) -0.020(9)
C64 0.071(12) 0.037(9) 0.045(10) 0.015(8) 0.003(9) -0.024(9)
C65 0.055(10) 0.048(11) 0.055(11) 0.008(9) -0.011(9) 0.000(8)
C66 0.044(8) 0.036(8) 0.049(9) -0.001(7) 0.009(7) -0.004(7)
C100 0.28(4) 0.13(3) 0.13(3) 0.06(2) 0.10(3) 0.12(3)
Cl1 0.273(12) 0.143(8) 0.217(11) 0.076(7) 0.164(10) 0.087(8)
Cl2 0.208(11) 0.223(12) 0.151(9) -0.030(9) -0.005(8) -0.030(9)
C200 0.27(4) 0.08(2) 0.13(3) -0.041(19) 0.06(3) -0.03(2)
Cl3 0.163(8) 0.209(11) 0.222(11) -0.098(9) 0.110(8) -0.048(7)
Cl4 0.277(14) 0.125(8) 0.251(14) -0.042(9) -0.054(11) 0.045(9)

loop_
_atom_type_symbol
_atom_type_description
_atom_type_scat_dispersion_real
_atom_type_scat_dispersion_imag
_atom_type_scat_source
C C 0.0033 0.0016 'International Tables Vol C Tables 4.2.6.8 and 6.1.1.4'
H H 0.0000 0.0000 'International Tables Vol C Tables 4.2.6.8 and 6.1.1.4'
B B 0.0013 0.0007 'International Tables Vol C Tables 4.2.6.8 and 6.1.1.4'
O O 0.0106 0.0060 'International Tables Vol C Tables 4.2.6.8 and 6.1.1.4'
P P 0.1023 0.0942 'International Tables Vol C Tables 4.2.6.8 and 6.1.1.4'
Re Re -1.0185 7.2310 'International Tables Vol C Tables 4.2.6.8 and 6.1.1.4'
Ir Ir -1.4442 7.9887 'International Tables Vol C Tables 4.2.6.8 and 6.1.1.4'
Au Au -2.0133 8.8022 'International Tables Vol C Tables 4.2.6.8 and 6.1.1.4'
Cl Cl 0.1484 0.1585 'International Tables Vol C Tables 4.2.6.8 and 6.1.1.4'

loop_
_geom_angle_atom_site_label_1
_geom_angle_atom_site_label_2
_geom_angle_atom_site_label_3
_geom_angle
C11 Ir C12 90.9(6)
C11 Ir C2 109.5(6)
C12 Ir C2 94.2(6)
C11 Ir B3 114.9(7)
C12 Ir B3 132.8(6)
C2 Ir B3 111.3(6)
C11 Ir B6 157.8(6)
C12 Ir B6 107.3(6)
C2 Ir B6 82.4(5)
B3 Ir B6 43.0(6)
C11 Ir B7 93.8(6)
C12 Ir B7 175.3(6)
C2 Ir B7 84.2(5)
B3 Ir B7 44.6(6)
B6 Ir B7 68.1(6)
C11 Ir B4 91.8(6)
C12 Ir B4 132.4(6)
C2 Ir B4 40.8(5)
B3 Ir B4 87.8(6)
B6 Ir B4 85.3(6)
B7 Ir B4 47.5(5)
C11 Ir B5 149.9(6)
C12 Ir B5 88.9(6)
C2 Ir B5 40.7(5)
B3 Ir B5 86.3(6)
B6 Ir B5 46.2(5)
B7 Ir B5 87.0(6)
B4 Ir B5 66.9(6)
C11 Ir Au1 70.8(4)
C12 Ir Au1 113.6(4)
C2 Ir Au1 152.1(4)
B3 Ir Au1 50.1(4)
B6 Ir Au1 89.9(4)
B7 Ir Au1 68.2(4)
B4 Ir Au1 112.1(4)
B5 Ir Au1 135.8(3)
C11 Ir Re 122.4(4)
C12 Ir Re 81.8(4)
C2 Ir Re 128.0(4)
B3 Ir Re 51.1(5)
B6 Ir Re 50.7(4)
B7 Ir Re 95.7(4)
B4 Ir Re 133.5(4)
B5 Ir Re 87.3(4)
Au1 Ir Re 60.97(2)
C21 C2 B4 127.9(13)
C21 C2 B5 120.4(12)
B4 C2 B5 111.1(12)
C21 C2 B8 124.2(12)
B4 C2 B8 68.2(11)
B5 C2 B8 67.7(11)
C21 C2 Ir 119.5(10)
B4 C2 Ir 76.9(8)
B5 C2 Ir 78.5(8)
B8 C2 Ir 116.2(9)
B6 B3 B9 65.6(10)
B6 B3 B7 100.4(11)
B9 B3 B7 64.0(10)
B6 B3 Ir 72.0(8)
B9 B3 Ir 109.0(9)
B7 B3 Ir 71.5(7)
B6 B3 Au1 141.8(11)
B9 B3 Au1 151.1(12)
B7 B3 Au1 95.5(10)
Ir B3 Au1 80.7(5)
B6 B3 Au2 118.0(10)
B9 B3 Au2 101.1(9)
B7 B3 Au2 128.8(11)
Ir B3 Au2 149.5(8)
Au1 B3 Au2 75.3(5)
B6 B3 Re 69.1(9)
B9 B3 Re 127.0(11)
B7 B3 Re 152.1(10)
Ir B3 Re 80.6(6)
Au1 B3 Re 80.7(5)
Au2 B3 Re 77.3(5)
C2 B4 B11 109.1(13)
C2 B4 B8 56.5(9)
B11 B4 B8 59.1(9)
C2 B4 B7 119.6(12)
B11 B4 B7 58.3(9)
B8 B4 B7 107.4(12)
C2 B4 Ir 62.3(7)
B11 B4 Ir 104.9(10)
B8 B4 Ir 100.0(10)
B7 B4 Ir 65.6(7)
C2 B5 B8 56.3(9)
C2 B5 B10 108.7(12)
B8 B5 B10 59.3(9)
C2 B5 B6 116.7(12)
B8 B5 B6 105.3(11)
B10 B5 B6 57.2(9)
C2 B5 Ir 60.8(7)
B8 B5 Ir 98.3(10)
B10 B5 Ir 103.7(9)
B6 B5 Ir 64.5(7)
H6 B6 B3 117(8)
H6 B6 B10 110(8)
B3 B6 B10 113.9(12)
H6 B6 B9 118(8)
B3 B6 B9 58.4(9)
B10 B6 B9 59.1(9)
H6 B6 B5 113(8)
B3 B6 B5 127.7(12)
B10 B6 B5 59.4(9)
B9 B6 B5 108.8(11)
H6 B6 Re 64(8)
B3 B6 Re 68.6(8)
B10 B6 Re 173.2(10)
B9 B6 Re 120.6(9)
B5 B6 Re 124.7(10)
H6 B6 Ir 135(8)
B3 B6 Ir 65.0(7)
B10 B6 Ir 108.6(9)
B9 B6 Ir 100.5(8)
B5 B6 Ir 69.3(7)
Re B6 Ir 78.2(5)
B3 B7 B11 110.2(12)
B3 B7 B9 57.5(8)
B11 B7 B9 58.2(9)
B3 B7 B4 122.2(12)
B11 B7 B4 56.9(9)
B9 B7 B4 105.7(11)
B3 B7 Ir 63.9(7)
B11 B7 Ir 104.8(9)
B9 B7 Ir 100.1(9)
B4 B7 Ir 66.9(7)
C2 B8 B11 108.2(14)
C2 B8 B10 109.4(13)
B11 B8 B10 63.7(9)
C2 B8 B5 56.0(9)
B11 B8 B5 106.1(12)
B10 B8 B5 60.4(9)
C2 B8 B4 55.3(9)
B11 B8 B4 59.3(10)
B10 B8 B4 105.7(12)
B5 B8 B4 94.6(12)
B3 B9 B11 112.3(12)
B3 B9 B10 110.7(12)
B11 B9 B10 63.6(9)
B3 B9 B7 58.5(9)
B11 B9 B7 59.6(9)
B10 B9 B7 105.3(12)
B3 B9 B6 56.0(9)
B11 B9 B6 101.9(11)
B10 B9 B6 58.1(9)
B7 B9 B6 91.2(10)
B6 B10 B9 62.7(9)
B6 B10 B8 111.0(13)
B9 B10 B8 111.4(12)
B6 B10 B5 63.4(9)
B9 B10 B5 114.9(12)
B8 B10 B5 60.3(10)
B6 B10 B11 101.1(11)
B9 B10 B11 57.8(8)
B8 B10 B11 57.6(9)
B5 B10 B11 101.6(12)
B8 B11 B4 61.5(10)
B8 B11 B9 113.1(13)
B4 B11 B9 115.4(12)
B8 B11 B7 114.6(13)
B4 B11 B7 64.8(9)
B9 B11 B7 62.2(9)
B8 B11 B10 58.7(10)
B4 B11 B10 103.7(12)
B9 B11 B10 58.6(9)
B7 B11 B10 103.6(11)
O11 C11 Ir 174.8(13)
O12 C12 Ir 173.4(13)
C15 Re C13 88.4(6)
C15 Re C14 87.2(6)
C13 Re C14 89.2(6)
C15 Re H6 90(4)
C13 Re H6 94(4)
C14 Re H6 176(4)
C15 Re B3 138.7(6)
C13 Re B3 121.7(5)
C14 Re B3 117.9(6)
H6 Re B3 63(4)
C15 Re B6 101.1(6)
C13 Re B6 116.4(6)
C14 Re B6 153.0(5)
H6 Re B6 25(4)
B3 Re B6 42.3(6)
C15 Re Au2 164.2(5)
C13 Re Au2 76.9(4)
C14 Re Au2 98.1(4)
H6 Re Au2 85(4)
B3 Re Au2 50.5(4)
B6 Re Au2 80.8(4)
C15 Re Ir 96.8(5)
C13 Re Ir 167.1(4)
C14 Re Ir 102.8(4)
H6 Re Ir 75(4)
B3 Re Ir 48.3(4)
B6 Re Ir 51.0(4)
Au2 Re Ir 96.52(2)
C15 Re Au1 138.8(5)
C13 Re Au1 123.1(4)
C14 Re Au1 69.2(4)
H6 Re Au1 111(4)
B3 Re Au1 48.7(4)
B6 Re Au1 88.5(4)
Au2 Re Au1 56.54(2)
Ir Re Au1 58.83(2)
O13 C13 Re 178.5(12)
O14 C14 Re 177.2(13)
O15 C15 Re 177.4(14)
C26 C21 C22 118.0(14)
C26 C21 C2 122.9(13)
C22 C21 C2 119.1(14)
C21 C22 C23 121.6(16)
C24 C23 C22 119.1(17)
C23 C24 C25 120.2(15)
C26 C25 C24 118.3(17)
C21 C26 C25 122.6(17)
P1 Au1 B3 169.0(4)
P1 Au1 Au2 121.13(9)
B3 Au1 Au2 52.5(4)
P1 Au1 Ir 138.94(9)
B3 Au1 Ir 49.2(4)
Au2 Au1 Ir 99.78(2)
P1 Au1 Re 136.94(10)
B3 Au1 Re 50.6(5)
Au2 Au1 Re 59.86(2)
Ir Au1 Re 60.20(2)
C31 P1 C81 104.1(6)
C31 P1 C71 107.0(6)
C81 P1 C71 105.1(6)
C31 P1 Au1 116.4(5)
C81 P1 Au1 112.5(4)
C71 P1 Au1 111.0(5)
C32 C31 C36 120.2(14)
C32 C31 P1 120.6(12)
C36 C31 P1 119.1(11)
C33 C32 C31 120.1(16)
C32 C33 C34 118.9(16)
C35 C34 C33 122.5(17)
C34 C35 C36 118.7(18)
C31 C36 C35 119.5(16)
C72 C71 C76 118.4(13)
C72 C71 P1 123.3(11)
C76 C71 P1 118.2(11)
C73 C72 C71 118.8(15)
C74 C73 C72 123.4(15)
C73 C74 C75 117.8(14)
C76 C75 C74 122.0(14)
C75 C76 C71 119.5(13)
C86 C81 C82 120.0(13)
C86 C81 P1 122.2(11)
C82 C81 P1 117.7(11)
C81 C82 C83 118.2(15)
C84 C83 C82 121.5(17)
C85 C84 C83 120.0(16)
C84 C85 C86 119.1(15)
C81 C86 C85 120.9(14)
B3 Au2 P2 158.6(5)
B3 Au2 Au1 52.2(4)
P2 Au2 Au1 134.56(10)
B3 Au2 Re 52.2(5)
P2 Au2 Re 147.15(10)
Au1 Au2 Re 63.60(2)
C61 P2 C51 104.9(7)
C61 P2 C41 103.8(6)
C51 P2 C41 107.7(7)
C61 P2 Au2 111.6(4)
C51 P2 Au2 113.2(5)
C41 P2 Au2 114.9(5)
C42 C41 C46 119.1(15)
C42 C41 P2 118.2(12)
C46 C41 P2 122.5(13)
C41 C42 C43 121.5(16)
C44 C43 C42 117.7(18)
C45 C44 C43 121.3(19)
C44 C45 C46 120.5(19)
C45 C46 C41 119.7(18)
C52 C51 C56 119.9(14)
C52 C51 P2 121.4(12)
C56 C51 P2 118.5(11)
C51 C52 C53 120.0(15)
C54 C53 C52 119.8(16)
C55 C54 C53 119.0(16)
C54 C55 C56 120.4(16)
C51 C56 C55 120.7(15)
C66 C61 C62 118.0(14)
C66 C61 P2 123.9(11)
C62 C61 P2 117.9(11)
C63 C62 C61 120.5(16)
C62 C63 C64 121.1(17)
C65 C64 C63 118.2(15)
C64 C65 C66 122.6(17)
C65 C66 C61 119.5(16)
Cl1 C100 Cl2 111.4(13)
Cl4 C200 Cl3 103.9(12)

loop_
_geom_bond_atom_site_label_1
_geom_bond_atom_site_label_2
_geom_bond_distance
Ir C11 1.913(17)
Ir C12 1.930(15)
Ir C2 2.166(13)
Ir B3 2.235(15)
Ir B6 2.346(16)
Ir B7 2.361(16)
Ir B4 2.383(17)
Ir B5 2.432(18)
Ir Au1 2.9127(8)
Ir Re 2.9541(9)
C2 C21 1.512(19)
C2 B4 1.60(2)
C2 B5 1.62(2)
C2 B8 1.62(2)
B3 B6 1.68(2)
B3 B9 1.73(2)
B3 B7 1.75(2)
B3 Au1 2.265(17)
B3 Au2 2.272(14)
B3 Re 2.329(18)
B4 B11 1.77(2)
B4 B8 1.81(3)
B4 B7 1.91(2)
B5 B8 1.80(2)
B5 B10 1.81(2)
B5 B6 1.88(2)
B6 H6 1.01(13)
B6 B10 1.77(2)
B6 B9 1.85(2)
B6 Re 2.336(17)
B7 B11 1.80(2)
B7 B9 1.84(2)
B8 B11 1.76(2)
B8 B10 1.79(2)
B9 B11 1.77(2)
B9 B10 1.78(2)
B10 B11 1.87(2)
C11 O11 1.143(18)
C12 O12 1.113(16)
Re C15 1.875(17)
Re C13 1.902(15)
Re C14 1.933(16)
Re H6 2.10(13)
Re Au2 2.8737(8)
Re Au1 2.9766(8)
C13 O13 1.151(15)
C14 O14 1.139(16)
C15 O15 1.194(18)
C21 C26 1.36(2)
C21 C22 1.38(2)
C22 C23 1.38(2)
C23 C24 1.36(2)
C24 C25 1.41(3)
C25 C26 1.37(2)
Au1 P1 2.265(4)
Au1 Au2 2.7723(8)
P1 C31 1.822(14)
P1 C81 1.830(14)
P1 C71 1.834(14)
C31 C32 1.39(2)
C31 C36 1.39(2)
C32 C33 1.37(2)
C33 C34 1.39(2)
C34 C35 1.35(3)
C35 C36 1.40(2)
C71 C72 1.374(19)
C71 C76 1.411(19)
C72 C73 1.36(2)
C73 C74 1.34(2)
C74 C75 1.36(2)
C75 C76 1.349(19)
C81 C86 1.362(19)
C81 C82 1.37(2)
C82 C83 1.40(2)
C83 C84 1.36(2)
C84 C85 1.35(2)
C85 C86 1.395(19)
Au2 P2 2.300(4)
P2 C61 1.804(14)
P2 C51 1.818(14)
P2 C41 1.834(15)
C41 C42 1.37(2)
C41 C46 1.39(2)
C42 C43 1.39(2)
C43 C44 1.38(3)
C44 C45 1.36(3)
C45 C46 1.38(2)
C51 C52 1.358(19)
C51 C56 1.37(2)
C52 C53 1.42(2)
C53 C54 1.38(2)
C54 C55 1.37(2)
C55 C56 1.39(2)
C61 C66 1.395(19)
C61 C62 1.40(2)
C62 C63 1.34(2)
C63 C64 1.41(2)
C64 C65 1.33(2)
C65 C66 1.37(2)
C100 Cl1 1.719(16)
C100 Cl2 1.727(17)
C200 Cl4 1.726(17)
C200 Cl3 1.780(17)
